data_4112537
loop_
_publ_author_name
'James W. Raebiger'
'Alex Miedaner'
'Calvin J. Curtis'
'Susie M. Miller'
'Oren P. Anderson'
'Daniel L. DuBois'

_publ_section_title
;
 Using Ligand Bite Angles To Control the Hydricity of Palladium
 Diphosphine Complexes
;
_journal_name_full 'Journal of the American Chemical Society'
_journal_page_first 5502
_journal_page_last 5514
_journal_paper_doi 10.1021/ja0395240
_journal_volume 126
_journal_year 2004
_chemical_formula_sum 'C104 H150 B4 F16 N4 O5 P8 Pd2'
_chemical_formula_weight 2344.08
_chemical_name_systematic
; 
 ? 
;
_space_group_IT_number 2
_symmetry_cell_setting triclinic
_symmetry_space_group_name_Hall '-P 1'
_symmetry_space_group_name_H-M 'P -1'
_atom_sites_solution_hydrogens geom
_atom_sites_solution_primary direct
_atom_sites_solution_secondary difmap
_audit_creation_method SHELXL-97
_cell_angle_alpha 106.886(2)
_cell_angle_beta 106.065(3)
_cell_angle_gamma 90.951(3)
_cell_formula_units_Z 2
_cell_length_a 14.0903(19)
_cell_length_b 18.715(3)
_cell_length_c 23.130(3)
_cell_measurement_temperature 164(2)
_cell_volume 5577.2(14)
_computing_cell_refinement 'Bruker SMART'
_computing_data_collection 'Bruker SMART'
_computing_data_reduction 'Bruker SAINT'
_computing_molecular_graphics 'Bruker SHELXTL'
_computing_publication_material 'Bruker SHELXTL'
_computing_structure_refinement 'SHELXL-97 (Sheldrick, 1997)'
_computing_structure_solution 'SHELXS-97 (Sheldrick, 1990)'
_diffrn_ambient_temperature 164(2)
_diffrn_measured_fraction_theta_full 0.992
_diffrn_measured_fraction_theta_max 0.992
_diffrn_measurement_device_type 'CCD area detector'
_diffrn_measurement_method 'phi and omega scans'
_diffrn_radiation_monochromator graphite
_diffrn_radiation_source 'fine-focus sealed tube'
_diffrn_radiation_type MoK\a
_diffrn_radiation_wavelength 0.71073
_diffrn_reflns_av_R_equivalents 0.0688
_diffrn_reflns_av_sigmaI/netI 0.0962
_diffrn_reflns_limit_h_max 15
_diffrn_reflns_limit_h_min -15
_diffrn_reflns_limit_k_max 20
_diffrn_reflns_limit_k_min -20
_diffrn_reflns_limit_l_max 25
_diffrn_reflns_limit_l_min -25
_diffrn_reflns_number 36097
_diffrn_reflns_theta_full 23.37
_diffrn_reflns_theta_max 23.37
_diffrn_reflns_theta_min 1.71
_exptl_absorpt_coefficient_mu 0.516
_exptl_absorpt_correction_type none
_exptl_crystal_colour orange-red
_exptl_crystal_density_diffrn 1.396
_exptl_crystal_density_meas 0
_exptl_crystal_description prisms
_exptl_crystal_F_000 2436
_exptl_crystal_size_max 0.32
_exptl_crystal_size_mid 0.30
_exptl_crystal_size_min 0.28
_refine_diff_density_max 1.685
_refine_diff_density_min -0.925
_refine_diff_density_rms 0.138
_refine_ls_extinction_coef 0.0083(6)
_refine_ls_extinction_expression Fc^*^=kFc[1+0.001xFc^2^\l^3^/sin(2\q)]^-1/4^
_refine_ls_extinction_method SHELXL
_refine_ls_goodness_of_fit_ref 1.088
_refine_ls_hydrogen_treatment mixed
_refine_ls_matrix_type full
_refine_ls_number_parameters 1201
_refine_ls_number_reflns 16103
_refine_ls_number_restraints 0
_refine_ls_restrained_S_all 1.088
_refine_ls_R_factor_all 0.1141
_refine_ls_R_factor_gt 0.0775
_refine_ls_shift/su_max 13.713
_refine_ls_shift/su_mean 0.155
_refine_ls_structure_factor_coef Fsqd
_refine_ls_weighting_details 'calc w=1/[\s^2^(Fo^2^)+(0.1407P)^2^+0.0000P] where P=(Fo^2^+2Fc^2^)/3'
_refine_ls_weighting_scheme calc
_refine_ls_wR_factor_gt 0.2142
_refine_ls_wR_factor_ref 0.2393
_reflns_number_gt 10297
_reflns_number_total 16103
_reflns_threshold_expression >2sigma(I)
_cod_data_source_file ja0395240si20031110_043505.cif
_cod_data_source_block cu9xm
_cod_original_cell_volume 5577.1(13)
_cod_database_code 4112537

loop_
_symmetry_equiv_pos_as_xyz
'x, y, z'
'-x, -y, -z'

loop_
_atom_site_label
_atom_site_type_symbol
_atom_site_fract_x
_atom_site_fract_y
_atom_site_fract_z
_atom_site_U_iso_or_equiv
_atom_site_adp_type
_atom_site_occupancy
_atom_site_symmetry_multiplicity
_atom_site_calc_flag
_atom_site_refinement_flags
Pd1 Pd 0.86933(4) 0.71740(3) 0.37458(3) 0.0371(2) Uani 1 1 d .
P1 P 1.01408(16) 0.79780(13) 0.40813(10) 0.0450(6) Uani 1 1 d .
P2 P 0.81634(15) 0.59123(12) 0.31219(10) 0.0421(5) Uani 1 1 d .
P3 P 0.88230(15) 0.70241(12) 0.47217(10) 0.0404(5) Uani 1 1 d .
P4 P 0.77275(16) 0.76820(14) 0.29853(11) 0.0513(6) Uani 1 1 d .
O1 O 0.9904(4) 0.6655(3) 0.2938(2) 0.0496(15) Uani 1 1 d .
O2 O 0.6844(4) 0.7370(3) 0.3929(3) 0.0502(15) Uani 1 1 d .
C1 C 1.0509(7) 0.7964(6) 0.3399(4) 0.067(3) Uani 1 1 d .
C2 C 1.0947(10) 0.8608(9) 0.3344(5) 0.120(6) Uani 1 1 d .
H2A H 1.1008 0.9081 0.3656 0.143 Uiso 1 1 calc R
C3 C 1.1295(14) 0.8540(12) 0.2819(6) 0.183(10) Uani 1 1 d .
H3A H 1.1618 0.8973 0.2790 0.220 Uiso 1 1 calc R
C4 C 1.1185(11) 0.7865(11) 0.2341(6) 0.136(7) Uani 1 1 d .
H4A H 1.1437 0.7845 0.1996 0.163 Uiso 1 1 calc R
C5 C 1.0702(7) 0.7205(7) 0.2362(4) 0.072(3) Uani 1 1 d .
C6 C 1.0556(7) 0.6483(8) 0.1882(5) 0.078(4) Uani 1 1 d .
C7 C 0.9527(7) 0.6114(5) 0.1811(4) 0.055(2) Uani 1 1 d .
C8 C 0.8842(8) 0.5702(6) 0.1244(4) 0.061(3) Uani 1 1 d .
H8A H 0.8999 0.5636 0.0858 0.073 Uiso 1 1 calc R
C9 C 0.7947(8) 0.5389(6) 0.1230(4) 0.066(3) Uani 1 1 d .
H9A H 0.7480 0.5126 0.0836 0.080 Uiso 1 1 calc R
C10 C 0.7718(7) 0.5454(5) 0.1782(4) 0.054(2) Uani 1 1 d .
H10A H 0.7097 0.5226 0.1762 0.065 Uiso 1 1 calc R
C11 C 0.8383(6) 0.5852(5) 0.2382(4) 0.046(2) Uani 1 1 d .
C12 C 0.9268(7) 0.6196(5) 0.2365(4) 0.053(2) Uani 1 1 d .
C13 C 1.0395(6) 0.7289(7) 0.2897(4) 0.063(3) Uani 1 1 d .
C14 C 1.1348(9) 0.5983(10) 0.2117(6) 0.134(7) Uani 1 1 d .
H14A H 1.1307 0.5940 0.2521 0.200 Uiso 1 1 calc R
H14B H 1.2011 0.6211 0.2172 0.200 Uiso 1 1 calc R
H14C H 1.1226 0.5483 0.1805 0.200 Uiso 1 1 calc R
C15 C 1.0654(8) 0.6518(8) 0.1249(5) 0.085(4) Uani 1 1 d .
H15A H 1.0166 0.6829 0.1081 0.127 Uiso 1 1 calc R
H15B H 1.0535 0.6009 0.0949 0.127 Uiso 1 1 calc R
H15C H 1.1325 0.6736 0.1309 0.127 Uiso 1 1 calc R
C16 C 1.0313(7) 0.8965(5) 0.4565(4) 0.064(3) Uani 1 1 d .
H16A H 0.9987 0.9256 0.4284 0.077 Uiso 1 1 calc R
H16B H 0.9940 0.9005 0.4876 0.077 Uiso 1 1 calc R
C17 C 1.1347(10) 0.9362(7) 0.4928(6) 0.106(4) Uani 1 1 d .
H17A H 1.1297 0.9881 0.5162 0.160 Uiso 1 1 calc R
H17B H 1.1727 0.9361 0.4631 0.160 Uiso 1 1 calc R
H17C H 1.1685 0.9101 0.5225 0.160 Uiso 1 1 calc R
C18 C 1.1103(6) 0.7505(5) 0.4500(4) 0.051(2) Uani 1 1 d .
H18A H 1.1133 0.7667 0.4952 0.061 Uiso 1 1 calc R
H18B H 1.0904 0.6957 0.4331 0.061 Uiso 1 1 calc R
C19 C 1.2152(6) 0.7655(6) 0.4449(5) 0.063(3) Uani 1 1 d .
H19A H 1.2616 0.7386 0.4688 0.095 Uiso 1 1 calc R
H19B H 1.2366 0.8195 0.4623 0.095 Uiso 1 1 calc R
H19C H 1.2140 0.7480 0.4005 0.095 Uiso 1 1 calc R
C20 C 0.6953(6) 0.5368(5) 0.2896(4) 0.059(2) Uani 1 1 d .
H20A H 0.6425 0.5687 0.2780 0.070 Uiso 1 1 calc R
H20B H 0.6898 0.4936 0.2516 0.070 Uiso 1 1 calc R
C21 C 0.6777(7) 0.5074(6) 0.3420(5) 0.067(3) Uani 1 1 d .
H21A H 0.6119 0.4788 0.3268 0.101 Uiso 1 1 calc R
H21B H 0.6811 0.5499 0.3795 0.101 Uiso 1 1 calc R
H21C H 0.7287 0.4747 0.3531 0.101 Uiso 1 1 calc R
C22 C 0.9058(6) 0.5309(4) 0.3410(4) 0.047(2) Uani 1 1 d .
H22A H 0.9734 0.5564 0.3519 0.056 Uiso 1 1 calc R
H22B H 0.8962 0.5260 0.3806 0.056 Uiso 1 1 calc R
C23 C 0.9013(8) 0.4529(5) 0.2964(4) 0.064(3) Uani 1 1 d .
H23A H 0.9521 0.4255 0.3167 0.096 Uiso 1 1 calc R
H23B H 0.9134 0.4564 0.2576 0.096 Uiso 1 1 calc R
H23C H 0.8355 0.4261 0.2861 0.096 Uiso 1 1 calc R
C24 C 0.7559(6) 0.6770(4) 0.4704(4) 0.0402(19) Uani 1 1 d .
C25 C 0.7411(7) 0.6350(5) 0.5094(4) 0.053(2) Uani 1 1 d .
H25A H 0.7966 0.6211 0.5365 0.064 Uiso 1 1 calc R
C26 C 0.6465(7) 0.6140(5) 0.5081(4) 0.057(2) Uani 1 1 d .
H26A H 0.6372 0.5859 0.5347 0.068 Uiso 1 1 calc R
C27 C 0.5662(7) 0.6328(5) 0.4698(5) 0.059(2) Uani 1 1 d .
H27A H 0.5018 0.6169 0.4697 0.071 Uiso 1 1 calc R
C28 C 0.5751(6) 0.6753(5) 0.4301(4) 0.052(2) Uani 1 1 d .
C29 C 0.4896(7) 0.6971(6) 0.3843(5) 0.067(3) Uani 1 1 d .
C30 C 0.5186(7) 0.6918(6) 0.3257(5) 0.072(3) Uani 1 1 d .
C31 C 0.4547(8) 0.6666(9) 0.2644(7) 0.112(5) Uani 1 1 d .
H31A H 0.3882 0.6473 0.2571 0.135 Uiso 1 1 calc R
C32 C 0.4878(9) 0.6696(10) 0.2132(6) 0.127(6) Uani 1 1 d .
H32A H 0.4437 0.6516 0.1715 0.153 Uiso 1 1 calc R
C33 C 0.5823(8) 0.6979(9) 0.2223(6) 0.104(5) Uani 1 1 d .
H33A H 0.6031 0.7007 0.1872 0.125 Uiso 1 1 calc R
C34 C 0.6481(6) 0.7226(6) 0.2825(5) 0.071(3) Uani 1 1 d .
C35 C 0.6152(6) 0.7177(6) 0.3329(5) 0.061(3) Uani 1 1 d .
C36 C 0.6721(6) 0.6951(5) 0.4325(4) 0.048(2) Uani 1 1 d .
C37 C 0.4734(9) 0.7792(6) 0.4143(7) 0.098(4) Uani 1 1 d .
H37A H 0.5353 0.8116 0.4254 0.147 Uiso 1 1 calc R
H37B H 0.4537 0.7834 0.4525 0.147 Uiso 1 1 calc R
H37C H 0.4210 0.7949 0.3841 0.147 Uiso 1 1 calc R
C38 C 0.3925(8) 0.6476(7) 0.3700(6) 0.093(4) Uani 1 1 d .
H38A H 0.3763 0.6526 0.4095 0.140 Uiso 1 1 calc R
H38B H 0.4008 0.5950 0.3505 0.140 Uiso 1 1 calc R
H38C H 0.3385 0.6637 0.3410 0.140 Uiso 1 1 calc R
C39 C 0.9607(6) 0.6348(5) 0.5020(4) 0.050(2) Uani 1 1 d .
H39A H 0.9180 0.5873 0.4907 0.061 Uiso 1 1 calc R
H39B H 1.0109 0.6240 0.4788 0.061 Uiso 1 1 calc R
C40 C 1.0143(7) 0.6567(6) 0.5714(5) 0.073(3) Uani 1 1 d .
H40A H 1.0521 0.6158 0.5808 0.109 Uiso 1 1 calc R
H40B H 0.9660 0.6663 0.5955 0.109 Uiso 1 1 calc R
H40C H 1.0599 0.7022 0.5834 0.109 Uiso 1 1 calc R
C41 C 0.9126(7) 0.7909(5) 0.5358(4) 0.057(2) Uani 1 1 d .
H41A H 0.9162 0.7807 0.5760 0.068 Uiso 1 1 calc R
H41B H 0.9791 0.8131 0.5396 0.068 Uiso 1 1 calc R
C42 C 0.8385(7) 0.8475(5) 0.5265(5) 0.071(3) Uani 1 1 d .
H42A H 0.8598 0.8939 0.5621 0.107 Uiso 1 1 calc R
H42B H 0.7729 0.8268 0.5243 0.107 Uiso 1 1 calc R
H42C H 0.8351 0.8584 0.4870 0.107 Uiso 1 1 calc R
C43 C 0.7638(7) 0.8657(5) 0.3403(5) 0.066(3) Uani 1 1 d .
H43A H 0.7663 0.8696 0.3843 0.080 Uiso 1 1 calc R
H43B H 0.8224 0.8971 0.3421 0.080 Uiso 1 1 calc R
C44 C 0.6700(9) 0.8976(8) 0.3107(7) 0.106(5) Uani 1 1 d .
H44A H 0.6710 0.9499 0.3359 0.160 Uiso 1 1 calc R
H44B H 0.6114 0.8680 0.3099 0.160 Uiso 1 1 calc R
H44C H 0.6675 0.8955 0.2675 0.160 Uiso 1 1 calc R
C45 C 0.7828(7) 0.7681(6) 0.2226(4) 0.062(3) Uani 1 1 d .
H45A H 0.8032 0.7190 0.2024 0.074 Uiso 1 1 calc R
H45B H 0.7159 0.7719 0.1959 0.074 Uiso 1 1 calc R
C46 C 0.8526(8) 0.8280(7) 0.2222(5) 0.087(3) Uani 1 1 d .
H46A H 0.8519 0.8224 0.1786 0.131 Uiso 1 1 calc R
H46B H 0.9198 0.8241 0.2472 0.131 Uiso 1 1 calc R
H46C H 0.8322 0.8772 0.2406 0.131 Uiso 1 1 calc R
Pd2 Pd 0.72621(4) 0.77304(3) 0.84677(3) 0.0407(2) Uani 1 1 d .
P101 P 0.70496(17) 0.64836(12) 0.77972(13) 0.0566(7) Uani 1 1 d .
P103 P 0.78148(17) 0.74434(12) 0.94081(11) 0.0480(6) Uani 1 1 d .
P102 P 0.63502(18) 0.86648(13) 0.88490(11) 0.0547(6) Uani 1 1 d .
P104 P 0.7873(2) 0.83464(15) 0.78621(12) 0.0684(8) Uani 1 1 d .
O101 O 0.5354(4) 0.7463(3) 0.7682(2) 0.0449(13) Uani 1 1 d .
O102 O 0.9323(4) 0.7818(3) 0.8863(3) 0.0509(14) Uani 1 1 d .
C101 C 0.5990(6) 0.6399(4) 0.7105(4) 0.045(2) Uani 1 1 d .
C102 C 0.5866(6) 0.5817(5) 0.6540(4) 0.049(2) Uani 1 1 d .
H10B H 0.6344 0.5466 0.6512 0.059 Uiso 1 1 calc R
C103 C 0.5059(7) 0.5752(5) 0.6029(4) 0.050(2) Uani 1 1 d .
H10C H 0.4967 0.5340 0.5657 0.060 Uiso 1 1 calc R
C104 C 0.4376(7) 0.6272(5) 0.6042(4) 0.052(2) Uani 1 1 d .
H10D H 0.3846 0.6229 0.5672 0.063 Uiso 1 1 calc R
C105 C 0.4455(6) 0.6856(5) 0.6591(4) 0.048(2) Uani 1 1 d .
C106 C 0.3709(7) 0.7425(5) 0.6657(4) 0.056(2) Uani 1 1 d .
C107 C 0.4226(7) 0.8158(5) 0.7131(4) 0.053(2) Uani 1 1 d .
C108 C 0.3928(9) 0.8866(6) 0.7129(5) 0.087(4) Uani 1 1 d .
H10E H 0.3391 0.8910 0.6792 0.105 Uiso 1 1 calc R
C109 C 0.4401(11) 0.9497(6) 0.7609(6) 0.110(5) Uani 1 1 d .
H10F H 0.4188 0.9970 0.7586 0.132 Uiso 1 1 calc R
C110 C 0.5178(9) 0.9483(6) 0.8128(5) 0.091(4) Uani 1 1 d .
H11A H 0.5488 0.9931 0.8456 0.109 Uiso 1 1 calc R
C111 C 0.5485(7) 0.8776(5) 0.8145(4) 0.056(2) Uani 1 1 d .
C112 C 0.5017(6) 0.8131(4) 0.7646(4) 0.047(2) Uani 1 1 d .
C113 C 0.5258(6) 0.6895(4) 0.7115(4) 0.0389(18) Uani 1 1 d .
C114 C 0.2946(7) 0.7141(6) 0.6921(5) 0.077(3) Uani 1 1 d .
H11C H 0.3286 0.7077 0.7331 0.116 Uiso 1 1 calc R
H11D H 0.2601 0.6659 0.6627 0.116 Uiso 1 1 calc R
H11E H 0.2462 0.7507 0.6975 0.116 Uiso 1 1 calc R
C115 C 0.3140(8) 0.7518(7) 0.6025(4) 0.087(4) Uani 1 1 d .
H11F H 0.3605 0.7700 0.5840 0.130 Uiso 1 1 calc R
H11G H 0.2656 0.7880 0.6089 0.130 Uiso 1 1 calc R
H11H H 0.2791 0.7032 0.5738 0.130 Uiso 1 1 calc R
C116 C 0.6611(12) 0.5817(7) 0.8140(8) 0.155(8) Uani 1 1 d .
H11I H 0.7201 0.5560 0.8277 0.186 Uiso 1 1 calc R
H11Q H 0.6503 0.6140 0.8535 0.186 Uiso 1 1 calc R
C117 C 0.5936(12) 0.5332(17) 0.7933(10) 0.286(19) Uani 1 1 d .
H11J H 0.5887 0.5122 0.8267 0.429 Uiso 1 1 calc R
H11K H 0.6051 0.4936 0.7583 0.429 Uiso 1 1 calc R
H11L H 0.5317 0.5541 0.7780 0.429 Uiso 1 1 calc R
C118 C 0.8008(9) 0.6044(9) 0.7484(10) 0.188(12) Uani 1 1 d .
H11M H 0.8404 0.5901 0.7852 0.226 Uiso 1 1 calc R
H11R H 0.7625 0.5568 0.7187 0.226 Uiso 1 1 calc R
C119 C 0.8531(18) 0.6090(15) 0.7278(13) 0.32(2) Uani 1 1 d .
H11N H 0.8903 0.5649 0.7250 0.478 Uiso 1 1 calc R
H11O H 0.8986 0.6544 0.7529 0.478 Uiso 1 1 calc R
H11P H 0.8220 0.6121 0.6852 0.478 Uiso 1 1 calc R
C120 C 0.6827(9) 0.9605(6) 0.9386(5) 0.106(5) Uani 1 1 d .
H12A H 0.7489 0.9574 0.9665 0.127 Uiso 1 1 calc R
H12B H 0.6927 0.9925 0.9129 0.127 Uiso 1 1 calc R
C121 C 0.6217(11) 1.0004(8) 0.9802(6) 0.132(6) Uani 1 1 d .
H12C H 0.6564 1.0498 1.0068 0.199 Uiso 1 1 calc R
H12D H 0.6123 0.9706 1.0071 0.199 Uiso 1 1 calc R
H12E H 0.5569 1.0067 0.9537 0.199 Uiso 1 1 calc R
C122 C 0.5477(9) 0.8208(9) 0.9164(5) 0.105(5) Uani 1 1 d .
H12F H 0.5503 0.7659 0.9008 0.125 Uiso 1 1 calc R
H12M H 0.5765 0.8361 0.9630 0.125 Uiso 1 1 calc R
C123 C 0.4475(10) 0.8327(10) 0.9042(6) 0.136(6) Uani 1 1 d .
H12G H 0.4152 0.8046 0.9246 0.204 Uiso 1 1 calc R
H12H H 0.4152 0.8155 0.8585 0.204 Uiso 1 1 calc R
H12I H 0.4417 0.8864 0.9210 0.204 Uiso 1 1 calc R
C124 C 0.8875(7) 0.6936(5) 0.9324(4) 0.057(3) Uani 1 1 d .
C125 C 0.9075(8) 0.6312(5) 0.9530(5) 0.073(3) Uani 1 1 d .
H12J H 0.8610 0.6109 0.9684 0.088 Uiso 1 1 calc R
C126 C 0.9920(12) 0.5993(8) 0.9514(6) 0.107(5) Uani 1 1 d .
H12K H 1.0016 0.5543 0.9624 0.129 Uiso 1 1 calc R
C127 C 1.0624(11) 0.6295(8) 0.9349(7) 0.120(7) Uani 1 1 d .
H12L H 1.1237 0.6082 0.9376 0.143 Uiso 1 1 calc R
C128 C 1.0465(8) 0.6945(6) 0.9127(5) 0.081(4) Uani 1 1 d .
C129 C 1.1221(8) 0.7383(8) 0.8944(7) 0.112(5) Uani 1 1 d .
C130 C 1.0672(8) 0.7607(6) 0.8411(7) 0.089(4) Uani 1 1 d .
C131 C 1.1017(13) 0.7653(9) 0.7908(10) 0.130(7) Uani 1 1 d .
H13A H 1.1648 0.7493 0.7892 0.156 Uiso 1 1 calc R
C132 C 1.0492(15) 0.7913(9) 0.7452(9) 0.125(7) Uani 1 1 d .
H13B H 1.0770 0.7952 0.7130 0.150 Uiso 1 1 calc R
C133 C 0.9561(12) 0.8125(7) 0.7436(6) 0.112(5) Uani 1 1 d .
H13C H 0.9204 0.8311 0.7106 0.135 Uiso 1 1 calc R
C134 C 0.9139(9) 0.8071(6) 0.7898(5) 0.077(3) Uani 1 1 d .
C135 C 0.9711(8) 0.7840(5) 0.8374(5) 0.065(3) Uani 1 1 d .
C136 C 0.9587(7) 0.7220(5) 0.9096(4) 0.054(2) Uani 1 1 d .
C137 C 1.2053(9) 0.6898(10) 0.8801(8) 0.163(8) Uani 1 1 d .
H13D H 1.2400 0.6757 0.9176 0.244 Uiso 1 1 calc R
H13E H 1.2525 0.7185 0.8690 0.244 Uiso 1 1 calc R
H13F H 1.1763 0.6443 0.8447 0.244 Uiso 1 1 calc R
C138 C 1.1696(9) 0.8106(8) 0.9513(7) 0.146(7) Uani 1 1 d .
H13G H 1.2063 0.7961 0.9880 0.219 Uiso 1 1 calc R
H13H H 1.1170 0.8408 0.9617 0.219 Uiso 1 1 calc R
H13I H 1.2151 0.8401 0.9395 0.219 Uiso 1 1 calc R
C139 C 0.8371(6) 0.8323(5) 1.0030(4) 0.050(2) Uani 1 1 d .
H13J H 0.8535 0.8685 0.9824 0.059 Uiso 1 1 calc R
H13K H 0.7858 0.8527 1.0232 0.059 Uiso 1 1 calc R
C140 C 0.9286(7) 0.8304(6) 1.0545(5) 0.073(3) Uani 1 1 d .
H14D H 0.9493 0.8808 1.0848 0.110 Uiso 1 1 calc R
H14E H 0.9821 0.8134 1.0360 0.110 Uiso 1 1 calc R
H14F H 0.9140 0.7957 1.0763 0.110 Uiso 1 1 calc R
C141 C 0.7098(7) 0.6929(6) 0.9734(5) 0.074(3) Uani 1 1 d .
H14G H 0.6424 0.7096 0.9663 0.089 Uiso 1 1 calc R
H14H H 0.7025 0.6390 0.9491 0.089 Uiso 1 1 calc R
C142 C 0.7510(8) 0.7003(7) 1.0428(5) 0.090(4) Uani 1 1 d .
H14I H 0.7057 0.6714 1.0551 0.134 Uiso 1 1 calc R
H14J H 0.7580 0.7533 1.0679 0.134 Uiso 1 1 calc R
H14K H 0.8161 0.6812 1.0505 0.134 Uiso 1 1 calc R
C143 C 0.7190(15) 0.8349(11) 0.7068(7) 0.156(8) Uani 1 1 d .
H14L H 0.6551 0.8546 0.7098 0.187 Uiso 1 1 calc R
H14M H 0.7564 0.8731 0.6972 0.187 Uiso 1 1 calc R
C144 C 0.6964(17) 0.7744(12) 0.6551(9) 0.204(11) Uani 1 1 d .
H14N H 0.6586 0.7884 0.6183 0.306 Uiso 1 1 calc R
H14O H 0.6564 0.7355 0.6613 0.306 Uiso 1 1 calc R
H14P H 0.7577 0.7550 0.6480 0.306 Uiso 1 1 calc R
C145 C 0.8095(8) 0.9357(5) 0.8238(6) 0.101(4) Uani 1 1 d .
H14Q H 0.7453 0.9574 0.8169 0.121 Uiso 1 1 calc R
H14R H 0.8393 0.9462 0.8699 0.121 Uiso 1 1 calc R
C146 C 0.8841(8) 0.9766(5) 0.7960(6) 0.226(13) Uani 1 1 d R
H14S H 0.8938 1.0308 0.8176 0.338 Uiso 1 1 calc R
H14T H 0.8543 0.9672 0.7505 0.338 Uiso 1 1 calc R
H14U H 0.9483 0.9561 0.8036 0.338 Uiso 1 1 calc R
B1 B 0.7305(8) 0.4556(6) 0.9418(5) 0.053(3) Uani 1 1 d .
F1 F 0.7204(4) 0.4279(5) 0.8803(3) 0.126(3) Uani 1 1 d .
F2 F 0.6694(5) 0.5074(4) 0.9547(3) 0.100(2) Uani 1 1 d .
F3 F 0.7144(6) 0.4012(5) 0.9676(5) 0.149(4) Uani 1 1 d .
F4 F 0.8290(4) 0.4856(3) 0.9738(3) 0.0858(18) Uani 1 1 d .
B2 B 0.8014(8) 0.4576(6) 0.5665(5) 0.056(3) Uani 1 1 d .
F5 F 0.8078(6) 0.4076(5) 0.5132(4) 0.144(3) Uani 1 1 d .
F6 F 0.8378(5) 0.4279(4) 0.6167(4) 0.110(2) Uani 1 1 d .
F7 F 0.8558(5) 0.5228(4) 0.5804(4) 0.118(3) Uani 1 1 d .
F8 F 0.7036(4) 0.4662(4) 0.5596(3) 0.0895(19) Uani 1 1 d .
B3 B 0.9121(17) 1.0682(7) 0.3516(8) 0.113(7) Uani 1 1 d .
F9 F 0.8248(6) 1.0155(4) 0.3010(3) 0.115(3) Uani 1 1 d .
F10 F 0.9525(6) 1.0318(5) 0.3876(3) 0.116(2) Uani 1 1 d .
F11 F 0.8685(7) 1.1269(5) 0.3726(5) 0.176(5) Uani 1 1 d .
F12 F 0.9749(11) 1.0821(7) 0.3201(6) 0.206(5) Uani 1 1 d .
B4 B 0.5648(14) 0.8424(8) 1.0916(6) 0.083(4) Uani 1 1 d .
F13 F 0.5590(10) 0.7751(6) 1.0845(10) 0.300(11) Uani 1 1 d .
F14 F 0.6436(7) 0.8654(5) 1.0771(4) 0.146(3) Uani 1 1 d .
F15 F 0.4863(10) 0.8508(15) 1.0567(9) 0.344(13) Uani 1 1 d .
F16 F 0.5627(13) 0.8750(8) 1.1463(7) 0.274(9) Uani 1 1 d .
O5 O 1.535(4) 1.000(3) 0.608(2) 0.46(2) Uiso 1 1 d .
C147 C 1.376(5) 1.003(4) 0.512(3) 0.61(5) Uiso 1 1 d .
H14V H 1.3162 0.9710 0.4826 0.913 Uiso 1 1 calc R
H14W H 1.4119 1.0236 0.4893 0.913 Uiso 1 1 calc R
H14X H 1.3567 1.0438 0.5430 0.913 Uiso 1 1 calc R
C148 C 1.450(7) 0.950(5) 0.551(4) 0.64(6) Uiso 1 1 d .
H14Y H 1.4097 0.9206 0.5665 0.773 Uiso 1 1 calc R
H15K H 1.4791 0.9149 0.5214 0.773 Uiso 1 1 calc R
C149 C 1.626(5) 1.027(4) 0.638(3) 0.46(4) Uiso 1 1 d .
H14Z H 1.6519 1.0599 0.6176 0.548 Uiso 1 1 calc R
H15D H 1.6705 0.9873 0.6423 0.548 Uiso 1 1 calc R
C150 C 1.611(4) 1.078(3) 0.710(2) 0.44(3) Uiso 1 1 d .
H15E H 1.6738 1.1089 0.7369 0.654 Uiso 1 1 calc R
H15F H 1.5932 1.0438 0.7309 0.654 Uiso 1 1 calc R
H15G H 1.5588 1.1112 0.7031 0.654 Uiso 1 1 calc R
N1 N 1.230(2) 0.8748(17) 0.1343(13) 0.282(13) Uiso 1 1 d .
C151 C 1.3329(19) 0.7715(15) 0.1147(12) 0.219(10) Uiso 1 1 d .
H15H H 1.3930 0.7603 0.1427 0.328 Uiso 1 1 calc R
H15I H 1.3470 0.7762 0.0767 0.328 Uiso 1 1 calc R
H15J H 1.2799 0.7307 0.1026 0.328 Uiso 1 1 calc R
C152 C 1.302(3) 0.840(2) 0.1469(15) 0.237(13) Uiso 1 1 d .
N2 N 1.1246(12) 0.9751(9) 0.9066(8) 0.158(5) Uiso 1 1 d .
C153 C 1.2369(12) 0.9702(10) 0.8406(8) 0.140(6) Uiso 1 1 d .
H15L H 1.2377 1.0145 0.8262 0.210 Uiso 1 1 calc R
H15M H 1.2150 0.9251 0.8039 0.210 Uiso 1 1 calc R
H15N H 1.3039 0.9665 0.8661 0.210 Uiso 1 1 calc R
C154 C 1.1750(12) 0.9764(9) 0.8753(7) 0.117(5) Uiso 1 1 d .
N3 N 0.5838(10) 0.3883(8) 0.1320(7) 0.139(5) Uiso 1 1 d .
C155 C 0.5597(11) 0.3922(8) 0.0811(8) 0.112(4) Uiso 1 1 d .
C156 C 0.5215(12) 0.3985(9) 0.0185(8) 0.137(6) Uiso 1 1 d .
H15O H 0.4996 0.3483 -0.0120 0.206 Uiso 1 1 calc R
H15P H 0.5737 0.4229 0.0080 0.206 Uiso 1 1 calc R
H15Q H 0.4651 0.4285 0.0169 0.206 Uiso 1 1 calc R
N4 N 0.8159(14) 0.9742(9) 0.6614(8) 0.240(6) Uiso 1 1 d .
C157 C 0.8947(16) 0.9959(11) 0.7015(10) 0.214(6) Uiso 1 1 d .
C158 C 0.9890(14) 1.0249(10) 0.7598(8) 0.229(6) Uiso 1 1 d .
H15R H 1.0457 1.0351 0.7455 0.344 Uiso 1 1 calc R
H15S H 1.0033 0.9866 0.7814 0.344 Uiso 1 1 calc R
H15T H 0.9772 1.0711 0.7890 0.344 Uiso 1 1 calc R

loop_
_atom_site_aniso_label
_atom_site_aniso_U_11
_atom_site_aniso_U_22
_atom_site_aniso_U_33
_atom_site_aniso_U_23
_atom_site_aniso_U_13
_atom_site_aniso_U_12
Pd1 0.0313(4) 0.0432(4) 0.0389(4) 0.0217(3) 0.0038(3) 0.0023(3)
P1 0.0353(12) 0.0551(13) 0.0460(13) 0.0246(11) 0.0052(10) -0.0017(10)
P2 0.0367(12) 0.0479(13) 0.0375(12) 0.0144(10) 0.0033(9) 0.0025(10)
P3 0.0393(12) 0.0442(12) 0.0385(12) 0.0183(10) 0.0068(9) 0.0014(10)
P4 0.0337(12) 0.0733(16) 0.0585(15) 0.0442(13) 0.0065(11) 0.0096(11)
O1 0.033(3) 0.085(4) 0.035(3) 0.031(3) 0.004(3) 0.014(3)
O2 0.031(3) 0.055(4) 0.074(4) 0.035(3) 0.016(3) 0.004(3)
C1 0.045(6) 0.095(8) 0.049(6) 0.032(6) -0.013(5) -0.036(5)
C2 0.129(11) 0.156(13) 0.053(7) 0.032(8) 0.001(7) -0.095(10)
C3 0.208(18) 0.25(2) 0.056(8) 0.032(11) 0.007(10) -0.170(17)
C4 0.108(11) 0.231(19) 0.060(8) 0.042(11) 0.019(8) -0.075(12)
C5 0.038(5) 0.136(10) 0.040(6) 0.038(7) -0.001(4) -0.015(6)
C6 0.049(6) 0.158(11) 0.051(6) 0.062(7) 0.020(5) 0.044(7)
C7 0.053(6) 0.081(7) 0.042(5) 0.028(5) 0.018(5) 0.033(5)
C8 0.067(7) 0.085(7) 0.042(5) 0.032(5) 0.019(5) 0.044(6)
C9 0.083(8) 0.066(6) 0.039(5) 0.015(5) -0.001(5) 0.021(6)
C10 0.055(6) 0.057(6) 0.044(5) 0.016(4) 0.003(4) 0.008(5)
C11 0.044(5) 0.052(5) 0.036(5) 0.014(4) 0.003(4) 0.012(4)
C12 0.053(6) 0.067(6) 0.040(5) 0.024(5) 0.007(4) 0.027(5)
C13 0.028(5) 0.121(9) 0.050(6) 0.051(6) 0.002(4) 0.000(5)
C14 0.093(9) 0.28(2) 0.088(9) 0.114(12) 0.053(8) 0.126(12)
C15 0.065(7) 0.159(12) 0.057(6) 0.058(7) 0.032(5) 0.044(7)
C16 0.060(6) 0.062(6) 0.061(6) 0.026(5) -0.004(5) -0.019(5)
C17 0.112(11) 0.080(8) 0.117(10) 0.010(8) 0.041(9) -0.015(8)
C18 0.037(5) 0.065(6) 0.049(5) 0.024(5) 0.003(4) 0.005(4)
C19 0.033(5) 0.082(7) 0.076(7) 0.027(6) 0.015(5) 0.009(5)
C20 0.042(5) 0.068(6) 0.056(6) 0.015(5) 0.003(4) -0.004(5)
C21 0.055(6) 0.076(7) 0.072(7) 0.015(6) 0.029(5) 0.004(5)
C22 0.038(5) 0.049(5) 0.056(5) 0.020(4) 0.012(4) 0.002(4)
C23 0.076(7) 0.056(6) 0.065(6) 0.022(5) 0.024(5) 0.012(5)
C24 0.036(5) 0.046(5) 0.046(5) 0.021(4) 0.016(4) 0.006(4)
C25 0.055(6) 0.061(6) 0.046(5) 0.020(4) 0.016(4) 0.002(5)
C26 0.063(6) 0.055(6) 0.064(6) 0.027(5) 0.026(5) -0.002(5)
C27 0.057(6) 0.057(6) 0.078(7) 0.025(5) 0.042(5) 0.005(5)
C28 0.038(5) 0.055(5) 0.067(6) 0.018(5) 0.023(4) 0.002(4)
C29 0.043(6) 0.066(6) 0.104(8) 0.036(6) 0.033(6) 0.011(5)
C30 0.034(5) 0.093(8) 0.106(8) 0.060(7) 0.016(6) 0.010(5)
C31 0.031(6) 0.192(15) 0.135(11) 0.114(11) -0.009(7) -0.007(7)
C32 0.058(8) 0.239(19) 0.094(10) 0.108(12) -0.020(7) -0.019(10)
C33 0.047(7) 0.190(15) 0.086(8) 0.088(10) -0.011(6) -0.014(8)
C34 0.024(5) 0.121(9) 0.084(7) 0.074(7) -0.004(5) -0.003(5)
C35 0.028(5) 0.084(7) 0.080(7) 0.050(6) 0.005(5) 0.014(5)
C36 0.054(6) 0.042(5) 0.062(6) 0.019(4) 0.035(5) 0.011(4)
C37 0.066(7) 0.085(8) 0.167(13) 0.061(9) 0.049(8) 0.026(7)
C38 0.051(7) 0.110(10) 0.136(11) 0.059(9) 0.033(7) 0.004(6)
C39 0.053(5) 0.059(5) 0.045(5) 0.028(4) 0.010(4) 0.006(4)
C40 0.061(6) 0.084(7) 0.073(7) 0.039(6) 0.004(5) 0.001(6)
C41 0.071(6) 0.055(6) 0.041(5) 0.012(4) 0.015(5) 0.003(5)
C42 0.064(7) 0.051(6) 0.087(7) 0.012(5) 0.014(6) 0.007(5)
C43 0.072(7) 0.070(6) 0.095(8) 0.061(6) 0.045(6) 0.041(5)
C44 0.078(8) 0.137(11) 0.160(13) 0.105(11) 0.057(8) 0.065(8)
C45 0.046(5) 0.087(7) 0.070(6) 0.046(6) 0.021(5) 0.017(5)
C46 0.071(7) 0.127(10) 0.069(7) 0.044(7) 0.016(6) -0.001(7)
Pd2 0.0406(4) 0.0318(4) 0.0514(4) 0.0213(3) 0.0073(3) 0.0064(3)
P101 0.0404(13) 0.0310(12) 0.0831(18) 0.0134(12) -0.0016(12) 0.0054(10)
P103 0.0442(13) 0.0463(13) 0.0574(14) 0.0311(11) 0.0048(11) 0.0040(10)
P102 0.0557(15) 0.0471(13) 0.0446(13) 0.0082(11) -0.0061(11) 0.0190(11)
P104 0.084(2) 0.0601(16) 0.0590(16) 0.0321(13) 0.0057(14) -0.0216(14)
O101 0.048(3) 0.037(3) 0.044(3) 0.012(3) 0.005(3) 0.014(3)
O102 0.044(3) 0.047(3) 0.056(4) 0.006(3) 0.018(3) -0.002(3)
C101 0.040(5) 0.035(4) 0.059(5) 0.011(4) 0.019(4) 0.002(4)
C102 0.050(5) 0.038(5) 0.064(6) 0.016(4) 0.025(5) 0.001(4)
C103 0.063(6) 0.043(5) 0.047(5) 0.009(4) 0.028(5) -0.006(5)
C104 0.056(6) 0.056(6) 0.042(5) 0.017(5) 0.010(4) -0.014(5)
C105 0.046(5) 0.051(5) 0.048(5) 0.018(4) 0.012(4) -0.001(4)
C106 0.050(6) 0.061(6) 0.047(5) 0.016(5) -0.001(4) 0.007(5)
C107 0.057(6) 0.058(6) 0.044(5) 0.024(4) 0.004(4) 0.016(5)
C108 0.104(9) 0.064(7) 0.073(7) 0.022(6) -0.010(7) 0.040(7)
C109 0.154(12) 0.045(6) 0.095(9) 0.021(6) -0.020(8) 0.048(7)
C110 0.120(10) 0.054(6) 0.068(7) 0.016(5) -0.019(7) 0.043(7)
C111 0.070(6) 0.040(5) 0.047(5) 0.014(4) 0.000(5) 0.026(5)
C112 0.049(5) 0.039(5) 0.052(5) 0.019(4) 0.008(4) 0.021(4)
C113 0.037(5) 0.033(4) 0.044(5) 0.009(4) 0.010(4) 0.000(4)
C114 0.055(6) 0.087(8) 0.084(7) 0.023(6) 0.013(6) 0.027(6)
C115 0.091(8) 0.098(9) 0.048(6) 0.011(6) -0.007(6) 0.033(7)
C116 0.144(13) 0.075(8) 0.189(15) 0.102(10) -0.101(11) -0.067(8)
C117 0.110(13) 0.57(5) 0.21(2) 0.31(3) -0.084(13) -0.17(2)
C118 0.037(7) 0.121(13) 0.25(2) -0.111(14) -0.021(10) 0.035(8)
C119 0.18(2) 0.26(3) 0.38(4) -0.23(3) 0.22(3) -0.13(2)
C120 0.112(10) 0.056(6) 0.077(7) -0.020(6) -0.048(7) 0.046(7)
C121 0.164(14) 0.107(10) 0.071(8) -0.014(7) -0.013(9) 0.081(11)
C122 0.095(9) 0.202(14) 0.054(6) 0.067(8) 0.046(6) 0.098(10)
C123 0.102(11) 0.207(18) 0.084(9) 0.037(11) 0.014(8) 0.025(12)
C124 0.058(6) 0.038(5) 0.053(5) 0.014(4) -0.017(5) 0.004(4)
C125 0.086(8) 0.059(6) 0.062(6) 0.024(5) -0.004(6) 0.018(6)
C126 0.115(12) 0.074(9) 0.090(9) 0.016(7) -0.029(9) 0.063(9)
C127 0.070(9) 0.091(11) 0.114(12) -0.029(9) -0.043(9) 0.050(8)
C128 0.044(6) 0.071(7) 0.090(8) -0.010(6) -0.004(5) 0.032(6)
C129 0.031(6) 0.115(11) 0.130(12) -0.039(9) 0.009(7) 0.001(7)
C130 0.046(7) 0.073(7) 0.121(11) -0.021(7) 0.036(8) -0.025(6)
C131 0.105(13) 0.096(12) 0.168(17) -0.032(11) 0.087(14) -0.043(10)
C132 0.152(17) 0.098(11) 0.132(15) -0.016(10) 0.113(14) -0.058(11)
C133 0.156(14) 0.092(9) 0.082(8) -0.008(7) 0.066(9) -0.077(9)
C134 0.086(8) 0.060(6) 0.076(7) -0.002(6) 0.037(7) -0.039(6)
C135 0.064(7) 0.055(6) 0.067(7) 0.004(5) 0.022(6) -0.014(5)
C136 0.048(6) 0.041(5) 0.055(6) 0.006(4) -0.004(4) -0.001(4)
C137 0.055(8) 0.180(16) 0.193(17) -0.032(13) 0.033(10) 0.046(10)
C138 0.062(8) 0.131(12) 0.168(15) -0.056(11) 0.021(9) -0.032(8)
C139 0.042(5) 0.056(5) 0.047(5) 0.021(4) 0.003(4) 0.010(4)
C140 0.067(7) 0.083(7) 0.068(7) 0.024(6) 0.015(5) 0.012(6)
C141 0.054(6) 0.090(8) 0.090(8) 0.070(7) -0.005(5) -0.010(5)
C142 0.079(8) 0.129(10) 0.090(8) 0.072(8) 0.032(7) 0.002(7)
C143 0.21(2) 0.167(17) 0.073(10) 0.037(11) 0.019(11) -0.083(15)
C144 0.27(3) 0.20(2) 0.124(15) 0.015(15) 0.065(16) -0.130(19)
C145 0.100(9) 0.050(6) 0.171(12) 0.064(8) 0.034(9) -0.001(6)
C146 0.21(2) 0.165(18) 0.41(4) 0.19(2) 0.16(3) 0.060(17)
B1 0.052(7) 0.044(6) 0.058(7) 0.018(5) 0.006(5) 0.004(5)
F1 0.056(4) 0.233(9) 0.048(4) -0.007(5) 0.002(3) 0.029(5)
F2 0.092(5) 0.101(5) 0.123(6) 0.040(4) 0.048(4) 0.051(4)
F3 0.130(7) 0.109(6) 0.238(10) 0.110(7) 0.044(7) -0.002(5)
F4 0.065(4) 0.086(4) 0.077(4) 0.005(3) -0.003(3) -0.008(3)
B2 0.056(7) 0.039(6) 0.058(7) 0.007(5) 0.002(5) 0.003(5)
F5 0.105(6) 0.184(8) 0.094(5) -0.028(6) 0.024(4) 0.051(6)
F6 0.098(5) 0.079(4) 0.134(6) 0.050(4) -0.013(4) -0.007(4)
F7 0.105(5) 0.095(5) 0.143(6) 0.071(5) -0.018(5) -0.023(4)
F8 0.067(4) 0.108(5) 0.120(5) 0.060(4) 0.041(4) 0.038(4)
B3 0.24(2) 0.051(8) 0.095(11) 0.064(8) 0.085(14) 0.039(11)
F9 0.124(6) 0.080(4) 0.086(5) 0.007(4) -0.031(4) -0.031(4)
F10 0.108(6) 0.146(7) 0.094(5) 0.046(5) 0.017(4) 0.014(5)
F11 0.134(8) 0.107(7) 0.213(11) -0.012(7) -0.004(7) 0.029(6)
F12 0.255(14) 0.197(12) 0.178(10) 0.082(9) 0.062(10) -0.022(10)
B4 0.137(14) 0.071(9) 0.038(7) 0.022(7) 0.015(8) 0.028(9)
F13 0.207(13) 0.078(7) 0.61(3) -0.034(11) 0.262(18) -0.026(7)
F14 0.170(8) 0.163(8) 0.114(6) 0.043(6) 0.061(6) -0.037(7)
F15 0.170(12) 0.73(4) 0.321(19) 0.42(3) 0.083(12) 0.118(18)
F16 0.42(2) 0.210(12) 0.199(13) -0.050(10) 0.220(15) -0.088(14)

loop_
_atom_type_symbol
_atom_type_description
_atom_type_scat_dispersion_real
_atom_type_scat_dispersion_imag
_atom_type_scat_source
C C 0.0033 0.0016 'International Tables Vol C Tables 4.2.6.8 and 6.1.1.4'
H H 0.0000 0.0000 'International Tables Vol C Tables 4.2.6.8 and 6.1.1.4'
B B 0.0013 0.0007 'International Tables Vol C Tables 4.2.6.8 and 6.1.1.4'
O O 0.0106 0.0060 'International Tables Vol C Tables 4.2.6.8 and 6.1.1.4'
F F 0.0171 0.0103 'International Tables Vol C Tables 4.2.6.8 and 6.1.1.4'
P P 0.1023 0.0942 'International Tables Vol C Tables 4.2.6.8 and 6.1.1.4'
Pd Pd -0.9988 1.0072 'International Tables Vol C Tables 4.2.6.8 and 6.1.1.4'
N N 0.0061 0.0033 'International Tables Vol C Tables 4.2.6.8 and 6.1.1.4'

loop_
_geom_angle_atom_site_label_1
_geom_angle_atom_site_label_2
_geom_angle_atom_site_label_3
_geom_angle
P3 Pd1 P1 95.67(8)
P3 Pd1 P4 142.57(8)
P1 Pd1 P4 99.16(8)
P3 Pd1 P2 97.98(8)
P1 Pd1 P2 136.33(8)
P4 Pd1 P2 94.60(8)
C1 P1 C16 106.0(5)
C1 P1 C18 103.0(4)
C16 P1 C18 106.9(4)
C1 P1 Pd1 107.7(3)
C16 P1 Pd1 125.8(3)
C18 P1 Pd1 105.3(3)
C11 P2 C20 104.1(4)
C11 P2 C22 100.9(4)
C20 P2 C22 104.5(4)
C11 P2 Pd1 104.6(3)
C20 P2 Pd1 129.9(3)
C22 P2 Pd1 109.3(3)
C41 P3 C24 100.5(4)
C41 P3 C39 106.4(4)
C24 P3 C39 107.1(4)
C41 P3 Pd1 112.8(3)
C24 P3 Pd1 105.6(3)
C39 P3 Pd1 122.2(3)
C45 P4 C34 105.3(5)
C45 P4 C43 105.8(4)
C34 P4 C43 102.9(5)
C45 P4 Pd1 131.1(3)
C34 P4 Pd1 102.2(3)
C43 P4 Pd1 106.5(3)
C12 O1 C13 114.7(6)
C35 O2 C36 116.2(7)
C2 C1 C13 117.2(10)
C2 C1 P1 121.8(9)
C13 C1 P1 121.0(7)
C3 C2 C1 118.6(14)
C4 C3 C2 122.5(13)
C3 C4 C5 120.8(11)
C13 C5 C4 115.0(12)
C13 C5 C6 121.0(10)
C4 C5 C6 124.0(10)
C5 C6 C15 114.6(10)
C5 C6 C7 106.5(8)
C15 C6 C7 111.8(8)
C5 C6 C14 109.2(10)
C15 C6 C14 106.6(8)
C7 C6 C14 107.9(10)
C8 C7 C12 117.5(9)
C8 C7 C6 125.5(8)
C12 C7 C6 117.0(8)
C7 C8 C9 121.2(9)
C10 C9 C8 120.5(9)
C9 C10 C11 121.9(9)
C12 C11 C10 115.1(8)
C12 C11 P2 120.7(6)
C10 C11 P2 124.2(7)
O1 C12 C11 117.3(7)
O1 C12 C7 119.0(8)
C11 C12 C7 123.7(8)
C5 C13 O1 117.3(10)
C5 C13 C1 125.9(10)
O1 C13 C1 116.8(7)
C17 C16 P1 120.7(8)
C19 C18 P1 115.0(6)
C21 C20 P2 113.8(6)
C23 C22 P2 116.4(6)
C36 C24 C25 116.7(7)
C36 C24 P3 124.4(6)
C25 C24 P3 118.9(6)
C26 C25 C24 120.0(8)
C27 C26 C25 121.2(8)
C26 C27 C28 122.1(8)
C36 C28 C27 115.0(8)
C36 C28 C29 119.2(8)
C27 C28 C29 125.8(8)
C30 C29 C38 112.1(9)
C30 C29 C28 107.8(7)
C38 C29 C28 111.4(8)
C30 C29 C37 108.7(9)
C38 C29 C37 108.0(8)
C28 C29 C37 108.8(9)
C35 C30 C31 116.9(10)
C35 C30 C29 117.8(10)
C31 C30 C29 125.2(9)
C30 C31 C32 120.4(10)
C33 C32 C31 121.1(11)
C32 C33 C34 120.1(11)
C35 C34 C33 118.4(9)
C35 C34 P4 119.3(7)
C33 C34 P4 122.1(8)
C34 C35 C30 123.0(9)
C34 C35 O2 118.0(7)
C30 C35 O2 118.9(9)
C24 C36 C28 125.1(8)
C24 C36 O2 118.0(7)
C28 C36 O2 116.9(8)
C40 C39 P3 118.0(7)
C42 C41 P3 113.8(7)
C44 C43 P4 114.6(9)
C46 C45 P4 116.7(8)
P102 Pd2 P103 94.72(9)
P102 Pd2 P101 140.71(9)
P103 Pd2 P101 96.08(9)
P102 Pd2 P104 96.52(10)
P103 Pd2 P104 139.34(9)
P101 Pd2 P104 99.42(10)
C118 P101 C116 105.0(10)
C118 P101 C101 105.1(7)
C116 P101 C101 101.5(5)
C118 P101 Pd2 123.5(5)
C116 P101 Pd2 111.8(6)
C101 P101 Pd2 107.7(3)
C124 P103 C139 103.3(4)
C124 P103 C141 106.7(5)
C139 P103 C141 107.0(5)
C124 P103 Pd2 103.6(3)
C139 P103 Pd2 107.0(3)
C141 P103 Pd2 127.0(3)
C111 P102 C120 106.9(4)
C111 P102 C122 100.7(5)
C120 P102 C122 109.5(7)
C111 P102 Pd2 104.3(3)
C120 P102 Pd2 127.0(4)
C122 P102 Pd2 105.3(4)
C145 P104 C134 102.9(5)
C145 P104 C143 97.9(7)
C134 P104 C143 111.3(8)
C145 P104 Pd2 111.7(4)
C134 P104 Pd2 106.4(4)
C143 P104 Pd2 124.6(5)
C112 O101 C113 117.8(6)
C136 O102 C135 113.8(7)
C113 C101 C102 116.9(8)
C113 C101 P101 122.2(6)
C102 C101 P101 120.9(6)
C103 C102 C101 120.2(8)
C102 C103 C104 121.5(8)
C105 C104 C103 120.8(8)
C104 C105 C113 116.9(8)
C104 C105 C106 124.1(8)
C113 C105 C106 118.9(7)
C107 C106 C105 109.5(7)
C107 C106 C115 112.3(8)
C105 C106 C115 112.4(8)
C107 C106 C114 107.2(8)
C105 C106 C114 108.2(7)
C115 C106 C114 107.1(8)
C108 C107 C112 116.8(9)
C108 C107 C106 125.2(8)
C112 C107 C106 117.8(7)
C109 C108 C107 120.8(9)
C108 C109 C110 123.4(9)
C109 C110 C111 117.0(10)
C110 C111 C112 119.6(8)
C110 C111 P102 121.1(7)
C112 C111 P102 118.7(6)
O101 C112 C111 117.2(7)
O101 C112 C107 120.5(8)
C111 C112 C107 122.3(7)
C101 C113 C105 123.5(8)
C101 C113 O101 117.6(7)
C105 C113 O101 118.9(7)
C117 C116 P101 132.2(11)
C119 C118 P101 147(3)
C121 C120 P102 118.3(11)
C123 C122 P102 121.8(10)
C125 C124 C136 117.7(9)
C125 C124 P103 122.6(9)
C136 C124 P103 119.4(6)
C126 C125 C124 120.8(13)
C127 C126 C125 121.4(13)
C126 C127 C128 120.5(12)
C136 C128 C127 117.3(12)
C136 C128 C129 115.7(11)
C127 C128 C129 127.0(11)
C130 C129 C128 107.3(9)
C130 C129 C137 112.6(14)
C128 C129 C137 110.7(13)
C130 C129 C138 108.7(14)
C128 C129 C138 108.6(12)
C137 C129 C138 108.9(10)
C131 C130 C135 113.7(15)
C131 C130 C129 125.8(14)
C135 C130 C129 120.4(12)
C132 C131 C130 122.4(17)
C131 C132 C133 121.5(15)
C132 C133 C134 120.4(16)
C135 C134 C133 116.8(13)
C135 C134 P104 123.3(8)
C133 C134 P104 119.8(12)
C134 C135 O102 118.0(9)
C134 C135 C130 125.0(11)
O102 C135 C130 117.0(11)
C128 C136 O102 122.9(10)
C128 C136 C124 121.8(10)
O102 C136 C124 115.3(7)
C140 C139 P103 118.3(7)
C142 C141 P103 116.9(7)
C144 C143 P104 124.6(18)
C146 C145 P104 112.4(4)
F1 B1 F2 112.9(9)
F1 B1 F3 112.4(10)
F2 B1 F3 107.5(9)
F1 B1 F4 109.1(9)
F2 B1 F4 110.1(8)
F3 B1 F4 104.5(8)
F7 B2 F5 112.4(11)
F7 B2 F8 112.3(9)
F5 B2 F8 107.7(9)
F7 B2 F6 107.5(8)
F5 B2 F6 108.3(9)
F8 B2 F6 108.7(9)
F10 B3 F11 120.0(14)
F10 B3 F12 109.6(17)
F11 B3 F12 112.4(11)
F10 B3 F9 106.1(10)
F11 B3 F9 101.7(16)
F12 B3 F9 105.5(12)
F13 B4 F15 103.8(19)
F13 B4 F16 107.6(15)
F15 B4 F16 105.9(18)
F13 B4 F14 111.9(14)
F15 B4 F14 112.3(12)
F16 B4 F14 114.6(15)
C149 O5 C148 155(7)
O5 C148 C147 112(6)
O5 C149 C150 99(5)
N1 C152 C151 134(4)
N2 C154 C153 172.9(19)
N3 C155 C156 175.1(18)
N4 C157 C158 173(2)

loop_
_geom_bond_atom_site_label_1
_geom_bond_atom_site_label_2
_geom_bond_distance
Pd1 P3 2.313(2)
Pd1 P1 2.317(2)
Pd1 P4 2.354(2)
Pd1 P2 2.362(2)
P1 C1 1.786(10)
P1 C16 1.832(10)
P1 C18 1.836(8)
P2 C11 1.795(8)
P2 C20 1.832(9)
P2 C22 1.825(8)
P3 C41 1.817(9)
P3 C24 1.822(8)
P3 C39 1.851(8)
P4 C45 1.800(9)
P4 C34 1.832(9)
P4 C43 1.825(10)
O1 C12 1.398(10)
O1 C13 1.404(11)
O2 C35 1.398(10)
O2 C36 1.410(9)
C1 C2 1.399(14)
C1 C13 1.417(15)
C2 C3 1.405(18)
C3 C4 1.39(2)
C4 C5 1.421(18)
C5 C13 1.387(12)
C5 C6 1.447(16)
C6 C15 1.528(12)
C6 C7 1.541(14)
C6 C14 1.553(13)
C7 C8 1.391(13)
C7 C12 1.393(11)
C8 C9 1.371(14)
C9 C10 1.374(12)
C10 C11 1.419(11)
C11 C12 1.410(12)
C16 C17 1.518(15)
C18 C19 1.541(11)
C20 C21 1.545(12)
C22 C23 1.512(12)
C24 C36 1.374(11)
C24 C25 1.409(11)
C25 C26 1.374(12)
C26 C27 1.352(13)
C27 C28 1.406(12)
C28 C36 1.391(11)
C28 C29 1.517(13)
C29 C30 1.496(14)
C29 C38 1.540(13)
C29 C37 1.541(15)
C30 C35 1.387(12)
C30 C31 1.392(16)
C31 C32 1.402(17)
C32 C33 1.362(16)
C33 C34 1.381(14)
C34 C35 1.394(13)
C39 C40 1.502(12)
C41 C42 1.519(12)
C43 C44 1.528(13)
C45 C46 1.484(14)
Pd2 P102 2.301(2)
Pd2 P103 2.320(2)
Pd2 P101 2.357(2)
Pd2 P104 2.367(2)
P101 C118 1.805(15)
P101 C116 1.840(13)
P101 C101 1.827(9)
P103 C124 1.809(10)
P103 C139 1.831(9)
P103 C141 1.824(9)
P102 C111 1.813(8)
P102 C120 1.822(10)
P102 C122 1.897(13)
P104 C145 1.817(10)
P104 C134 1.851(13)
P104 C143 1.825(15)
O101 C112 1.361(9)
O101 C113 1.398(9)
O102 C136 1.392(10)
O102 C135 1.394(11)
C101 C113 1.400(11)
C101 C102 1.401(11)
C102 C103 1.370(12)
C103 C104 1.379(12)
C104 C105 1.389(12)
C105 C113 1.393(11)
C105 C106 1.515(12)
C106 C107 1.505(12)
C106 C115 1.521(12)
C106 C114 1.532(14)
C107 C108 1.397(12)
C107 C112 1.404(11)
C108 C109 1.368(15)
C109 C110 1.389(14)
C110 C111 1.407(12)
C111 C112 1.404(12)
C116 C117 1.193(19)
C118 C119 1.00(3)
C120 C121 1.512(17)
C122 C123 1.397(16)
C124 C125 1.389(12)
C124 C136 1.415(13)
C125 C126 1.346(17)
C126 C127 1.33(2)
C127 C128 1.45(2)
C128 C136 1.339(13)
C128 C129 1.551(19)
C129 C130 1.442(19)
C129 C137 1.544(16)
C129 C138 1.568(17)
C130 C131 1.40(2)
C130 C135 1.417(15)
C131 C132 1.33(2)
C132 C133 1.37(2)
C133 C134 1.385(14)
C134 C135 1.360(15)
C139 C140 1.503(12)
C141 C142 1.512(13)
C143 C144 1.34(2)
C145 C146 1.6538
B1 F1 1.331(12)
B1 F2 1.331(12)
B1 F3 1.364(12)
B1 F4 1.398(12)
B2 F7 1.336(12)
B2 F5 1.341(12)
B2 F8 1.360(12)
B2 F6 1.405(12)
B3 F10 1.250(15)
B3 F11 1.304(17)
B3 F12 1.355(19)
B3 F9 1.53(2)
B4 F13 1.219(16)
B4 F15 1.219(18)
B4 F16 1.244(15)
B4 F14 1.344(18)
O5 C149 1.29(7)
O5 C148 1.55(8)
C147 C148 1.70(9)
C149 C150 1.74(6)
N1 C152 1.23(4)
C151 C152 1.43(3)
N2 C154 1.149(18)
C153 C154 1.325(19)
N3 C155 1.155(17)
C155 C156 1.438(19)
N4 C157 1.21(2)
C157 C158 1.56(3)
